data_7700375
loop_
_publ_author_name
'Luo, Hai-Ying'
'Zhou, Jian'
'Cao, Shumei'

_publ_section_title
;
 A series of new hybrid chalcogenogermanates: the rare examples of
 chalcogenogermanates combined with trivalent vanadium complexes.
;
_journal_issue 29
_journal_name_full 'Dalton transactions (Cambridge, England : 2003)'
_journal_page_first 10907
_journal_page_last 10914
_journal_paper_doi 10.1039/c9dt02077b
_journal_volume 48
_journal_year 2019
_chemical_formula_moiety 'Ge Mn S4, C4 H15 N3'
_chemical_formula_sum 'C4 H15 Ge Mn N3 S4'
_chemical_formula_weight 360.98
_space_group_crystal_system orthorhombic
_space_group_IT_number 18
_space_group_name_Hall 'P 2 2ab'
_space_group_name_H-M_alt 'P 21 21 2'
_symmetry_space_group_name_Hall 'P 2 2ab'
_symmetry_space_group_name_H-M 'P 21 21 2'
_atom_sites_solution_hydrogens mixed
_audit_creation_method SHELXL-2018/3
_audit_update_record
;
2019-06-20 deposited with the CCDC.    2019-06-28 downloaded from the CCDC.
;
_cell_angle_alpha 90
_cell_angle_beta 90
_cell_angle_gamma 90
_cell_formula_units_Z 2
_cell_length_a 8.2096(7)
_cell_length_b 12.2884(13)
_cell_length_c 6.2601(6)
_cell_measurement_reflns_used 1129
_cell_measurement_temperature 296(2)
_cell_measurement_theta_max 25.10
_cell_measurement_theta_min 2.98
_cell_volume 631.54(11)
_computing_cell_refinement 'CrystalClear, Ver. 1.30 (Rigaku/MSC, 2001)'
_computing_data_collection 'CrystalClear, Ver. 1.30 (Rigaku/MSC, 2001)'
_computing_data_reduction 'CrystalStructure, Ver. 3.60 (Rigaku/MSC, 2004)'
_computing_molecular_graphics 'ORTEPII (Johnson, 1976)'
_computing_publication_material SHELXL97
_computing_structure_refinement 'SHELXL-2018/3 (Sheldrick, 2018)'
_computing_structure_solution 'SHELXS-97 (Sheldrick, 1990)'
_diffrn_ambient_temperature 296(2)
_diffrn_detector_area_resol_mean 7.31
_diffrn_measured_fraction_theta_full 0.999
_diffrn_measured_fraction_theta_max 0.998
_diffrn_measurement_device_type 'Rigaku Mercury'
_diffrn_measurement_method \w
_diffrn_radiation_type MoK\a
_diffrn_radiation_wavelength 0.71073
_diffrn_reflns_av_R_equivalents 0.0464
_diffrn_reflns_av_unetI/netI 0.0531
_diffrn_reflns_Laue_measured_fraction_full 0.999
_diffrn_reflns_Laue_measured_fraction_max 0.998
_diffrn_reflns_limit_h_max 10
_diffrn_reflns_limit_h_min -10
_diffrn_reflns_limit_k_max 16
_diffrn_reflns_limit_k_min -16
_diffrn_reflns_limit_l_max 8
_diffrn_reflns_limit_l_min -8
_diffrn_reflns_number 4809
_diffrn_reflns_point_group_measured_fraction_full 0.997
_diffrn_reflns_point_group_measured_fraction_max 0.993
_diffrn_reflns_theta_full 25.242
_diffrn_reflns_theta_max 27.846
_diffrn_reflns_theta_min 2.984
_exptl_absorpt_coefficient_mu 4.004
_exptl_absorpt_correction_T_max 0.694
_exptl_absorpt_correction_T_min 0.417
_exptl_absorpt_correction_type multi-scan
_exptl_absorpt_process_details 'Jacobson, R. (1998) Private communication'
_exptl_crystal_colour yellow
_exptl_crystal_density_diffrn 1.899
_exptl_crystal_description block
_exptl_crystal_F_000 362
_exptl_crystal_size_max 0.138
_exptl_crystal_size_mid 0.109
_exptl_crystal_size_min 0.052
_refine_diff_density_max 0.402
_refine_diff_density_min -0.401
_refine_diff_density_rms 0.094
_refine_ls_abs_structure_details
;
 Flack x determined using 415 quotients [(I+)-(I-)]/[(I+)+(I-)]
 (Parsons, Flack and Wagner, Acta Cryst. B69 (2013) 249-259).
;
_refine_ls_abs_structure_Flack -0.002(13)
_refine_ls_extinction_coef 0.0254(17)
_refine_ls_extinction_expression Fc^*^=kFc[1+0.001xFc^2^\l^3^/sin(2\q)]^-1/4^
_refine_ls_extinction_method 'SHELXL-2018/3 (Sheldrick 2018)'
_refine_ls_goodness_of_fit_ref 1.018
_refine_ls_hydrogen_treatment constr
_refine_ls_matrix_type full
_refine_ls_number_parameters 66
_refine_ls_number_reflns 1504
_refine_ls_number_restraints 3
_refine_ls_restrained_S_all 1.025
_refine_ls_R_factor_all 0.0467
_refine_ls_R_factor_gt 0.0284
_refine_ls_shift/su_max 0.000
_refine_ls_shift/su_mean 0.000
_refine_ls_structure_factor_coef Fsqd
_refine_ls_weighting_details 'w=1/[\s^2^(Fo^2^)+(0.0136P)^2^] where P=(Fo^2^+2Fc^2^)/3'
_refine_ls_weighting_scheme calc
_refine_ls_wR_factor_gt 0.0513
_refine_ls_wR_factor_ref 0.0559
_reflns_Friedel_coverage 0.662
_reflns_Friedel_fraction_full 0.993
_reflns_Friedel_fraction_max 0.987
_reflns_number_gt 1223
_reflns_number_total 1504
_reflns_threshold_expression 'I > 2\s(I)'
_cod_data_source_file c9dt02077b2.cif
_cod_data_source_block 3
_cod_depositor_comments 'Adding full bibliography for 7700373--7700378.cif.'
_cod_database_code 7700375
_shelx_shelxl_version_number 2018/3
_shelx_space_group_comment
;
The symmetry employed for this shelxl refinement is uniquely defined
by the following loop, which should always be used as a source of
symmetry information in preference to the above space-group names.
They are only intended as comments.
;
_shelx_estimated_absorpt_t_min 0.447
_shelx_estimated_absorpt_t_max 0.713

loop_
_space_group_symop_operation_xyz
'x, y, z'
'-x, -y, z'
'-x+1/2, y+1/2, -z'
'x+1/2, -y+1/2, -z'

loop_
_atom_site_label
_atom_site_type_symbol
_atom_site_fract_x
_atom_site_fract_y
_atom_site_fract_z
_atom_site_U_iso_or_equiv
_atom_site_adp_type
_atom_site_occupancy
_atom_site_site_symmetry_order
_atom_site_calc_flag
_atom_site_refinement_flags_posn
_atom_site_refinement_flags_adp
_atom_site_refinement_flags_occupancy
Ge1 Ge 0.000000 0.000000 0.94760(9) 0.01753(18) Uani 1 2 d S T P
Mn1 Mn 0.000000 0.000000 1.44476(13) 0.0219(2) Uani 1 2 d S T P
S1 S 0.20681(13) -0.02457(10) 1.16847(19) 0.0294(3) Uani 1 1 d . . .
S2 S 0.03434(14) 0.13828(9) 0.72454(18) 0.0284(3) Uani 1 1 d . . .
C2 C 0.5068(9) -0.0992(4) 1.5887(8) 0.0505(14) Uani 1 1 d D . .
H2B H 0.457125 -0.117979 1.454902 0.061 Uiso 1 1 d R U .
H2C H 0.621485 -0.089109 1.565942 0.061 Uiso 1 1 d R U .
C1 C 0.4785(7) -0.1865(4) 1.7464(8) 0.0471(14) Uani 1 1 d D . .
H1D H 0.362930 -0.189709 1.778171 0.057 Uiso 1 1 calc R U .
H1E H 0.509319 -0.255500 1.683087 0.057 Uiso 1 1 calc R U .
N2 N 0.4364(7) 0.0007(7) 1.6723(12) 0.0346(18) Uani 0.5 1 d D . P
H2A H 0.359324 -0.001049 1.774522 0.041 Uiso 0.5 1 d R U P
N1 N 0.5655(6) -0.1728(5) 1.9403(8) 0.075(2) Uani 1 1 d D . .
H1A H 0.543074 -0.227879 2.027870 0.112 Uiso 1 1 calc R U .
H1B H 0.671865 -0.171528 1.913251 0.112 Uiso 1 1 calc R U .
H1C H 0.536002 -0.110468 2.001498 0.112 Uiso 1 1 calc R U .

loop_
_atom_site_aniso_label
_atom_site_aniso_U_11
_atom_site_aniso_U_22
_atom_site_aniso_U_33
_atom_site_aniso_U_23
_atom_site_aniso_U_13
_atom_site_aniso_U_12
Ge1 0.0217(3) 0.0216(4) 0.0093(3) 0.000 0.000 -0.0003(3)
Mn1 0.0296(5) 0.0265(5) 0.0097(4) 0.000 0.000 -0.0006(5)
S1 0.0210(5) 0.0518(9) 0.0155(6) 0.0012(6) -0.0016(5) 0.0027(5)
S2 0.0496(8) 0.0192(5) 0.0164(6) 0.0000(5) 0.0029(5) -0.0035(5)
C2 0.079(4) 0.042(3) 0.030(3) -0.002(2) -0.010(4) 0.003(4)
C1 0.072(4) 0.032(3) 0.038(3) -0.002(2) -0.008(3) -0.003(3)
N2 0.033(4) 0.034(4) 0.037(5) -0.001(6) 0.016(3) 0.006(5)
N1 0.107(4) 0.065(4) 0.053(4) 0.030(3) -0.035(3) -0.050(3)

loop_
_atom_type_symbol
_atom_type_description
_atom_type_scat_dispersion_real
_atom_type_scat_dispersion_imag
_atom_type_scat_source
C C 0.0033 0.0016 'International Tables Vol C Tables 4.2.6.8 and 6.1.1.4'
H H 0.0000 0.0000 'International Tables Vol C Tables 4.2.6.8 and 6.1.1.4'
N N 0.0061 0.0033 'International Tables Vol C Tables 4.2.6.8 and 6.1.1.4'
O O 0.0106 0.0060 'International Tables Vol C Tables 4.2.6.8 and 6.1.1.4'
S S 0.1246 0.1234 'International Tables Vol C Tables 4.2.6.8 and 6.1.1.4'
Mn Mn 0.3368 0.7283 'International Tables Vol C Tables 4.2.6.8 and 6.1.1.4'
Ge Ge 0.1547 1.8001 'International Tables Vol C Tables 4.2.6.8 and 6.1.1.4'

loop_
_geom_angle_atom_site_label_1
_geom_angle_atom_site_label_2
_geom_angle_atom_site_label_3
_geom_angle
_geom_angle_site_symmetry_1
_geom_angle_site_symmetry_3
S1 Ge1 S1 102.56(6) . 2
S1 Ge1 S2 113.64(4) . .
S1 Ge1 S2 112.76(4) 2 .
S1 Ge1 S2 112.76(4) . 2
S1 Ge1 S2 113.64(4) 2 2
S2 Ge1 S2 101.94(6) . 2
S1 Mn1 S1 89.83(6) . 2
S1 Mn1 S2 120.70(4) . 1_556
S1 Mn1 S2 119.94(4) 2 1_556
S1 Mn1 S2 119.94(4) . 2_556
S1 Mn1 S2 120.70(4) 2 2_556
S2 Mn1 S2 89.05(6) 1_556 2_556
Ge1 S1 Mn1 83.81(4) . .
Ge1 S2 Mn1 84.51(4) . 1_554
N2 C2 N2 42.9(5) 2_655 .
N2 C2 C1 115.5(5) 2_655 .
N2 C2 C1 108.0(5) . .
N2 C2 H2B 132.6 2_655 .
N2 C2 H2B 110.4 . .
C1 C2 H2B 110.0 . .
N2 C2 H2C 67.5 2_655 .
N2 C2 H2C 109.6 . .
C1 C2 H2C 110.3 . .
H2B C2 H2C 108.6 . .
N1 C1 C2 114.0(5) . .
N1 C1 H1D 108.7 . .
C2 C1 H1D 108.7 . .
N1 C1 H1E 108.7 . .
C2 C1 H1E 108.7 . .
H1D C1 H1E 107.6 . .
N2 N2 C2 71.4(8) 2_655 2_655
N2 N2 C2 65.7(7) 2_655 .
C2 N2 C2 117.6(6) 2_655 .
N2 N2 H2A 134.6 2_655 .
C2 N2 H2A 121.4 2_655 .
C2 N2 H2A 121.0 . .
C1 N1 H1A 109.5 . .
C1 N1 H1B 109.5 . .
H1A N1 H1B 109.5 . .
C1 N1 H1C 109.5 . .
H1A N1 H1C 109.5 . .
H1B N1 H1C 109.5 . .

loop_
_geom_bond_atom_site_label_1
_geom_bond_atom_site_label_2
_geom_bond_distance
_geom_bond_site_symmetry_2
Ge1 S1 2.2104(12) .
Ge1 S1 2.2104(12) 2
Ge1 S2 2.2174(12) .
Ge1 S2 2.2174(12) 2
Mn1 S1 2.4424(13) .
Mn1 S1 2.4424(13) 2
Mn1 S2 2.4565(13) 1_556
Mn1 S2 2.4565(13) 2_556
C2 N2 1.399(9) 2_655
C2 N2 1.454(8) .
C2 C1 1.476(6) .
C2 H2B 0.9600 .
C2 H2C 0.9600 .
C1 N1 1.419(6) .
C1 H1D 0.9700 .
C1 H1E 0.9700 .
N2 N2 1.045(12) 2_655
N2 H2A 0.9000 .
N1 H1A 0.8900 .
N1 H1B 0.8900 .
N1 H1C 0.8900 .

loop_
_geom_hbond_atom_site_label_D
_geom_hbond_atom_site_label_H
_geom_hbond_atom_site_label_A
_geom_hbond_distance_DH
_geom_hbond_distance_HA
_geom_hbond_distance_DA
_geom_hbond_angle_DHA
_geom_hbond_site_symmetry_A
_geom_hbond_publ_flag
N2 H2A S1 0.90 2.78 3.646(7) 161.7 1_556 yes
N1 H1A S2 0.89 2.35 3.234(5) 174.4 3_548 yes
N1 H1B S2 0.89 2.72 3.578(5) 163.1 2_656 yes
N1 H1C S1 0.89 2.88 3.379(5) 116.9 2_656 yes
